data_7101743
loop_
_publ_author_name
'Jaseer, E A'
'Naidu, Ajay B'
'Kumar, Sreehari S'
'Rao, R Koteshwar'
'Thakur, Krishna G'
'Sekar, G'

_publ_section_title
;
 Highly stereoselective chlorination of beta-substituted cyclic
 alcohols using PPh3-NCS: factors that control the stereoselectivity.
;
_journal_issue 8
_journal_name_full 'Chemical communications (Cambridge, England)'
_journal_page_first 867
_journal_page_last 869
_journal_paper_doi 10.1039/b614512d
_journal_year 2007
_chemical_formula_sum 'C15 H19 N O5'
_chemical_formula_weight 293.31
_chemical_name_systematic
;
?
;
_space_group_IT_number 2
_symmetry_cell_setting triclinic
_symmetry_space_group_name_Hall '-P 1'
_symmetry_space_group_name_H-M 'P -1'
_atom_sites_solution_hydrogens geom
_atom_sites_solution_primary direct
_atom_sites_solution_secondary difmap
_audit_creation_method SHELXL-97
_cell_angle_alpha 88.923(5)
_cell_angle_beta 85.403(5)
_cell_angle_gamma 62.334(4)
_cell_formula_units_Z 2
_cell_length_a 7.2564(6)
_cell_length_b 7.4017(5)
_cell_length_c 15.5988(13)
_cell_measurement_reflns_used 3328
_cell_measurement_temperature 293(2)
_cell_measurement_theta_max 24.2
_cell_measurement_theta_min 2.6
_cell_volume 739.47(10)
_computing_cell_refinement 'APEX2/SAINT (BRUKER, 2004)'
_computing_data_collection 'APEX2 (BRUKER, 2004)'
_computing_data_reduction 'SAINT/XPREP (BRUKER, 2004)'
_computing_molecular_graphics 'ORTEP32 (WINGX)'
_computing_publication_material 'SHELXL-97 (Sheldrick, 1997)'
_computing_structure_refinement 'SHELXL-97 (Sheldrick, 1997)'
_computing_structure_solution 'SIR92 (WINGX)'
_diffrn_ambient_temperature 293(2)
_diffrn_measured_fraction_theta_full 0.973
_diffrn_measured_fraction_theta_max 0.973
_diffrn_measurement_device_type 'Bruker axs (Kappa apex2)'
_diffrn_measurement_method '\w and \f scan'
_diffrn_radiation_monochromator graphite
_diffrn_radiation_source 'fine-focus sealed tube'
_diffrn_radiation_type MoK\a
_diffrn_radiation_wavelength 0.71073
_diffrn_reflns_av_R_equivalents 0.0237
_diffrn_reflns_av_sigmaI/netI 0.0328
_diffrn_reflns_limit_h_max 8
_diffrn_reflns_limit_h_min -8
_diffrn_reflns_limit_k_max 8
_diffrn_reflns_limit_k_min -8
_diffrn_reflns_limit_l_max 18
_diffrn_reflns_limit_l_min -18
_diffrn_reflns_number 6693
_diffrn_reflns_theta_full 25.00
_diffrn_reflns_theta_max 25.00
_diffrn_reflns_theta_min 1.31
_diffrn_standards_decay_% 0
_exptl_absorpt_coefficient_mu 0.099
_exptl_absorpt_correction_T_max 1.00
_exptl_absorpt_correction_T_min 0.95
_exptl_absorpt_correction_type multi-scan
_exptl_crystal_colour colourless
_exptl_crystal_density_diffrn 1.317
_exptl_crystal_density_method 'not measured'
_exptl_crystal_description plate
_exptl_crystal_F_000 312
_exptl_crystal_size_max 0.3
_exptl_crystal_size_mid 0.3
_exptl_crystal_size_min 0.2
_refine_diff_density_max 0.464
_refine_diff_density_min -0.517
_refine_diff_density_rms 0.171
_refine_ls_extinction_coef 0.111(16)
_refine_ls_extinction_expression Fc^*^=kFc[1+0.001xFc^2^\l^3^/sin(2\q)]^-1/4^
_refine_ls_extinction_method SHELXL
_refine_ls_goodness_of_fit_ref 1.199
_refine_ls_hydrogen_treatment constr
_refine_ls_matrix_type full
_refine_ls_number_parameters 206
_refine_ls_number_reflns 2530
_refine_ls_number_restraints 0
_refine_ls_restrained_S_all 1.199
_refine_ls_R_factor_all 0.0999
_refine_ls_R_factor_gt 0.0826
_refine_ls_shift/su_max 0.000
_refine_ls_shift/su_mean 0.000
_refine_ls_structure_factor_coef Fsqd
_refine_ls_weighting_details 'calc w=1/[\s^2^(Fo^2^)+(0.0951P)^2^+1.5884P] where P=(Fo^2^+2Fc^2^)/3'
_refine_ls_weighting_scheme calc
_refine_ls_wR_factor_gt 0.2441
_refine_ls_wR_factor_ref 0.2637
_reflns_number_gt 2033
_reflns_number_total 2530
_reflns_threshold_expression >2sigma(I)
_cod_data_source_file b614512d.txt
_cod_data_source_block jaseer
_cod_original_sg_symbol_H-M P-1
_cod_database_code 7101743

loop_
_symmetry_equiv_pos_as_xyz
'x, y, z'
'-x, -y, -z'

loop_
_atom_site_label
_atom_site_type_symbol
_atom_site_fract_x
_atom_site_fract_y
_atom_site_fract_z
_atom_site_U_iso_or_equiv
_atom_site_adp_type
_atom_site_occupancy
_atom_site_symmetry_multiplicity
_atom_site_calc_flag
_atom_site_refinement_flags
C1 C 0.5363(7) 0.4688(7) 0.2759(3) 0.0423(11) Uani 1 1 d .
H1 H 0.5339 0.3504 0.2500 0.051(14) Uiso 1 1 calc R
C2 C 0.3202(8) 0.6083(8) 0.3173(3) 0.0480(12) Uani 1 1 d .
H2 H 0.3129 0.7410 0.3295 0.070(17) Uiso 1 1 calc R
C3 C 0.2639(9) 0.5286(10) 0.4010(4) 0.0657(16) Uani 1 1 d .
H3A H 0.3636 0.5151 0.4417 0.065(16) Uiso 1 1 calc R
H3B H 0.1278 0.6312 0.4244 0.11(3) Uiso 1 1 calc R
C4 C 0.2578(11) 0.3265(13) 0.3961(5) 0.088(2) Uani 1 1 d .
H4A H 0.1944 0.3091 0.4507 0.12(3) Uiso 1 1 calc R
H4B H 0.1650 0.3380 0.3525 0.077(19) Uiso 1 1 calc R
C5 C 0.4586(13) 0.1344(11) 0.3767(5) 0.082(2) Uani 1 1 d .
H5A H 0.4899 0.1217 0.3148 0.08(2) Uiso 1 1 calc R
H5B H 0.4359 0.0196 0.3947 0.053(14) Uiso 1 1 calc R
C6 C 0.6489(11) 0.1156(11) 0.4172(5) 0.082(2) Uani 1 1 d .
H6A H 0.7292 -0.0250 0.4339 0.075(18) Uiso 1 1 calc R
H6B H 0.6019 0.1990 0.4695 0.12(3) Uiso 1 1 calc R
C7 C 0.7940(11) 0.1755(11) 0.3629(5) 0.085(2) Uani 1 1 d .
H7A H 0.9151 0.1413 0.3947 0.11(3) Uiso 1 1 calc R
H7B H 0.8424 0.0895 0.3114 0.063(17) Uiso 1 1 calc R
C8 C 0.7155(9) 0.3932(10) 0.3349(4) 0.0638(16) Uani 1 1 d .
H8A H 0.8310 0.4068 0.3053 0.09(2) Uiso 1 1 calc R
H8B H 0.6692 0.4812 0.3858 0.08(2) Uiso 1 1 calc R
C9 C 0.6730(6) 0.4878(6) 0.1351(3) 0.0357(10) Uani 1 1 d .
C10 C 0.7074(6) 0.6195(6) 0.0681(3) 0.0337(10) Uani 1 1 d .
C11 C 0.7217(6) 0.7941(6) 0.0892(3) 0.0390(10) Uani 1 1 d .
H11 H 0.7068 0.8345 0.1465 0.047 Uiso 1 1 calc R
C12 C 0.7580(6) 0.9074(6) 0.0251(3) 0.0369(10) Uani 1 1 d .
H12 H 0.7698 1.0234 0.0385 0.044 Uiso 1 1 calc R
C13 C 0.7764(6) 0.8451(6) -0.0591(3) 0.0346(10) Uani 1 1 d .
C14 C 0.7632(6) 0.6721(7) -0.0819(3) 0.0384(10) Uani 1 1 d .
H14 H 0.7760 0.6333 -0.1393 0.046 Uiso 1 1 calc R
C15 C 0.7309(6) 0.5601(7) -0.0174(3) 0.0379(10) Uani 1 1 d .
H15 H 0.7245 0.4416 -0.0313 0.045 Uiso 1 1 calc R
N1 N 0.8108(6) 0.9669(6) -0.1281(3) 0.0426(9) Uani 1 1 d .
O1 O 0.1656(6) 0.6381(6) 0.2594(3) 0.0631(11) Uani 1 1 d .
H1O H 0.1613 0.7220 0.2235 0.09(2) Uiso 1 1 calc R
O2 O 0.5735(5) 0.5884(5) 0.2073(2) 0.0446(9) Uani 1 1 d .
O3 O 0.7319(6) 0.3087(5) 0.1228(2) 0.0550(10) Uani 1 1 d .
O4 O 0.8365(6) 1.1116(5) -0.1082(2) 0.0545(10) Uani 1 1 d .
O5 O 0.8078(7) 0.9201(6) -0.2025(2) 0.0641(11) Uani 1 1 d .

loop_
_atom_site_aniso_label
_atom_site_aniso_U_11
_atom_site_aniso_U_22
_atom_site_aniso_U_33
_atom_site_aniso_U_23
_atom_site_aniso_U_13
_atom_site_aniso_U_12
C1 0.043(2) 0.041(3) 0.044(2) 0.0031(19) 0.0015(19) -0.022(2)
C2 0.051(3) 0.049(3) 0.046(3) -0.002(2) 0.002(2) -0.025(2)
C3 0.054(3) 0.082(4) 0.049(3) 0.006(3) 0.009(2) -0.023(3)
C4 0.073(4) 0.123(6) 0.090(5) 0.049(4) -0.014(4) -0.065(5)
C5 0.118(6) 0.076(4) 0.079(5) 0.020(3) -0.008(4) -0.066(5)
C6 0.086(5) 0.069(4) 0.083(5) 0.035(4) -0.012(4) -0.029(4)
C7 0.065(4) 0.085(5) 0.084(5) 0.036(4) -0.009(3) -0.018(3)
C8 0.053(3) 0.079(4) 0.062(3) 0.021(3) -0.006(3) -0.034(3)
C9 0.029(2) 0.032(2) 0.043(2) -0.0008(18) -0.0034(17) -0.0123(18)
C10 0.0218(19) 0.030(2) 0.047(2) 0.0011(17) -0.0022(16) -0.0101(16)
C11 0.034(2) 0.035(2) 0.043(2) -0.0033(18) -0.0045(17) -0.0115(19)
C12 0.026(2) 0.029(2) 0.052(3) -0.0011(18) -0.0022(17) -0.0103(17)
C13 0.0230(19) 0.029(2) 0.046(2) 0.0015(17) -0.0040(16) -0.0070(17)
C14 0.034(2) 0.039(2) 0.040(2) -0.0025(18) -0.0030(17) -0.0152(19)
C15 0.031(2) 0.034(2) 0.047(2) -0.0061(18) 0.0009(17) -0.0143(18)
N1 0.034(2) 0.039(2) 0.051(2) 0.0035(17) -0.0029(16) -0.0139(17)
O1 0.054(2) 0.067(3) 0.070(2) 0.022(2) -0.0139(18) -0.0297(19)
O2 0.0516(19) 0.0351(17) 0.0433(17) 0.0000(13) 0.0068(14) -0.0185(15)
O3 0.069(2) 0.0330(18) 0.059(2) -0.0038(15) 0.0091(17) -0.0219(17)
O4 0.062(2) 0.0379(19) 0.069(2) 0.0096(16) -0.0073(17) -0.0276(17)
O5 0.087(3) 0.067(2) 0.044(2) 0.0053(17) -0.0053(18) -0.041(2)

loop_
_atom_type_symbol
_atom_type_description
_atom_type_scat_dispersion_real
_atom_type_scat_dispersion_imag
_atom_type_scat_source
C C 0.0033 0.0016 'International Tables Vol C Tables 4.2.6.8 and 6.1.1.4'
H H 0.0000 0.0000 'International Tables Vol C Tables 4.2.6.8 and 6.1.1.4'
N N 0.0061 0.0033 'International Tables Vol C Tables 4.2.6.8 and 6.1.1.4'
O O 0.0106 0.0060 'International Tables Vol C Tables 4.2.6.8 and 6.1.1.4'

loop_
_geom_angle_atom_site_label_1
_geom_angle_atom_site_label_2
_geom_angle_atom_site_label_3
_geom_angle
O2 C1 C2 105.1(4)
O2 C1 C8 109.0(4)
C2 C1 C8 116.3(4)
O2 C1 H1 108.8
C2 C1 H1 108.8
C8 C1 H1 108.8
O1 C2 C1 110.1(4)
O1 C2 C3 107.5(4)
C1 C2 C3 114.0(4)
O1 C2 H2 108.4
C1 C2 H2 108.4
C3 C2 H2 108.4
C4 C3 C2 117.2(5)
C4 C3 H3A 108.0
C2 C3 H3A 108.0
C4 C3 H3B 108.0
C2 C3 H3B 108.0
H3A C3 H3B 107.3
C5 C4 C3 119.0(5)
C5 C4 H4A 107.6
C3 C4 H4A 107.6
C5 C4 H4B 107.6
C3 C4 H4B 107.6
H4A C4 H4B 107.0
C4 C5 C6 117.1(7)
C4 C5 H5A 108.0
C6 C5 H5A 108.0
C4 C5 H5B 108.0
C6 C5 H5B 108.0
H5A C5 H5B 107.3
C5 C6 C7 117.0(6)
C5 C6 H6A 108.1
C7 C6 H6A 108.1
C5 C6 H6B 108.1
C7 C6 H6B 108.1
H6A C6 H6B 107.3
C8 C7 C6 119.6(6)
C8 C7 H7A 107.4
C6 C7 H7A 107.4
C8 C7 H7B 107.4
C6 C7 H7B 107.4
H7A C7 H7B 107.0
C7 C8 C1 115.1(5)
C7 C8 H8A 108.5
C1 C8 H8A 108.5
C7 C8 H8B 108.5
C1 C8 H8B 108.5
H8A C8 H8B 107.5
O3 C9 O2 124.5(4)
O3 C9 C10 122.2(4)
O2 C9 C10 113.3(4)
C15 C10 C11 119.5(4)
C15 C10 C9 118.1(4)
C11 C10 C9 122.3(4)
C12 C11 C10 120.0(4)
C12 C11 H11 120.0
C10 C11 H11 120.0
C13 C12 C11 118.5(4)
C13 C12 H12 120.7
C11 C12 H12 120.7
C12 C13 C14 122.7(4)
C12 C13 N1 119.0(4)
C14 C13 N1 118.2(4)
C15 C14 C13 117.9(4)
C15 C14 H14 121.1
C13 C14 H14 121.1
C14 C15 C10 121.3(4)
C14 C15 H15 119.3
C10 C15 H15 119.3
O4 N1 O5 123.4(4)
O4 N1 C13 118.4(4)
O5 N1 C13 118.2(4)
C2 O1 H1O 109.5
C9 O2 C1 116.2(3)

loop_
_geom_bond_atom_site_label_1
_geom_bond_atom_site_label_2
_geom_bond_distance
C1 O2 1.464(5)
C1 C2 1.517(6)
C1 C8 1.532(7)
C1 H1 0.9800
C2 O1 1.432(6)
C2 C3 1.526(7)
C2 H2 0.9800
C3 C4 1.521(10)
C3 H3A 0.9700
C3 H3B 0.9700
C4 C5 1.503(11)
C4 H4A 0.9700
C4 H4B 0.9700
C5 C6 1.512(10)
C5 H5A 0.9700
C5 H5B 0.9700
C6 C7 1.516(9)
C6 H6A 0.9700
C6 H6B 0.9700
C7 C8 1.507(9)
C7 H7A 0.9700
C7 H7B 0.9700
C8 H8A 0.9700
C8 H8B 0.9700
C9 O3 1.203(5)
C9 O2 1.321(5)
C9 C10 1.500(6)
C10 C15 1.385(6)
C10 C11 1.392(6)
C11 C12 1.380(6)
C11 H11 0.9300
C12 C13 1.375(6)
C12 H12 0.9300
C13 C14 1.382(6)
C13 N1 1.471(6)
C14 C15 1.366(6)
C14 H14 0.9300
C15 H15 0.9300
N1 O4 1.219(5)
N1 O5 1.222(5)
O1 H1O 0.8200

loop_
_geom_torsion_atom_site_label_1
_geom_torsion_atom_site_label_2
_geom_torsion_atom_site_label_3
_geom_torsion_atom_site_label_4
_geom_torsion
O2 C1 C2 O1 69.4(5)
C8 C1 C2 O1 -170.0(4)
O2 C1 C2 C3 -169.8(4)
C8 C1 C2 C3 -49.2(6)
O1 C2 C3 C4 60.9(6)
C1 C2 C3 C4 -61.4(7)
C2 C3 C4 C5 68.4(8)
C3 C4 C5 C6 38.9(9)
C4 C5 C6 C7 -96.0(8)
C5 C6 C7 C8 63.6(10)
C6 C7 C8 C1 -63.1(9)
O2 C1 C8 C7 -138.0(5)
C2 C1 C8 C7 103.6(6)
O3 C9 C10 C15 25.3(6)
O2 C9 C10 C15 -154.7(4)
O3 C9 C10 C11 -153.0(4)
O2 C9 C10 C11 27.0(5)
C15 C10 C11 C12 0.3(6)
C9 C10 C11 C12 178.6(4)
C10 C11 C12 C13 0.9(6)
C11 C12 C13 C14 -1.0(6)
C11 C12 C13 N1 178.8(4)
C12 C13 C14 C15 -0.1(6)
N1 C13 C14 C15 -179.9(4)
C13 C14 C15 C10 1.4(6)
C11 C10 C15 C14 -1.5(6)
C9 C10 C15 C14 -179.8(4)
C12 C13 N1 O4 5.1(5)
C14 C13 N1 O4 -175.1(4)
C12 C13 N1 O5 -173.5(4)
C14 C13 N1 O5 6.3(6)
O3 C9 O2 C1 0.5(6)
C10 C9 O2 C1 -179.5(3)
C2 C1 O2 C9 -141.7(4)
C8 C1 O2 C9 93.1(5)
